data_4349538
loop_
_publ_author_name
'Kim, Saet Byeol'
'Kim, Jeung Yoon'
'Jeong, Nak Cheon'
'Ok, Kang Min'

_publ_section_title
;
 Anisotropic Li+ ion conductivity in a large single crystal of a Co(iii)
 coordination complex
;
_journal_issue 1
_journal_name_full 'Inorganic Chemistry Frontiers'
_journal_page_first 79
_journal_paper_doi 10.1039/C6QI00314A
_journal_volume 4
_journal_year 2017
_chemical_formula_sum 'C14 H8 Co N2 O9'
_chemical_formula_weight 407.15
_space_group_IT_number 88
_space_group_name_Hall '-I 4ad'
_space_group_name_H-M_alt 'I 41/a :2'
_symmetry_cell_setting tetragonal
_symmetry_Int_Tables_number 88
_symmetry_space_group_name_Hall '-I 4ad'
_symmetry_space_group_name_H-M 'I 41/a :2'
_atom_sites_solution_primary direct
_atom_sites_solution_secondary difmap
_audit_update_record
;
2016-04-24 deposited with the CCDC.
2016-10-13 downloaded from the CCDC.
;
_cell_angle_alpha 90
_cell_angle_beta 90
_cell_angle_gamma 90
_cell_formula_units_Z 4
_cell_length_a 7.0260(10)
_cell_length_b 7.0260(10)
_cell_length_c 27.891(3)
_cell_measurement_reflns_used 781
_cell_measurement_temperature 173.0(2)
_cell_measurement_theta_max 25.242
_cell_measurement_theta_min 2.921
_cell_volume 1376.8(3)
_computing_structure_refinement 'SHELXL-97 (Sheldrick, 1997)'
_diffrn_ambient_temperature 173.0(2)
_diffrn_measured_fraction_theta_full 1
_diffrn_measured_fraction_theta_max 0.995
_diffrn_measurement_device_type 'Bruker SMART BREEZE'
_diffrn_measurement_method CCD
_diffrn_radiation_probe x-ray
_diffrn_radiation_type MoK\a
_diffrn_radiation_wavelength 0.71073
_diffrn_reflns_av_R_equivalents 0.0448
_diffrn_reflns_Laue_measured_fraction_full 1
_diffrn_reflns_Laue_measured_fraction_max 0.995
_diffrn_reflns_limit_h_max 9
_diffrn_reflns_limit_h_min -9
_diffrn_reflns_limit_k_max 9
_diffrn_reflns_limit_k_min -9
_diffrn_reflns_limit_l_max 37
_diffrn_reflns_limit_l_min -37
_diffrn_reflns_number 12176
_diffrn_reflns_point_group_measured_fraction_full 1
_diffrn_reflns_point_group_measured_fraction_max 0.995
_diffrn_reflns_theta_full 25.242
_diffrn_reflns_theta_max 28.387
_diffrn_reflns_theta_min 2.921
_exptl_absorpt_coefficient_mu 1.310
_exptl_absorpt_correction_T_max 0.95
_exptl_absorpt_correction_T_min 0.89
_exptl_absorpt_correction_type empirical
_exptl_absorpt_process_details
; 
 SADABS(Blessing, 1995) 
;
_exptl_crystal_colour Violet
_exptl_crystal_density_diffrn 1.964
_exptl_crystal_density_method 'not measured'
_exptl_crystal_description Block
_exptl_crystal_F_000 820
_exptl_crystal_size_max 0.048
_exptl_crystal_size_mid 0.025
_exptl_crystal_size_min 0.010
_refine_diff_density_max 0.346
_refine_diff_density_min -0.281
_refine_diff_density_rms 0.055
_refine_ls_extinction_method none
_refine_ls_goodness_of_fit_ref 1.088
_refine_ls_matrix_type full
_refine_ls_number_constraints 0
_refine_ls_number_parameters 64
_refine_ls_number_reflns 864
_refine_ls_number_restraints 0
_refine_ls_restrained_S_all 1.088
_refine_ls_R_factor_all 0.029
_refine_ls_R_factor_gt 0.0262
_refine_ls_shift/su_max 0
_refine_ls_shift/su_mean 0
_refine_ls_structure_factor_coef Fsqd
_refine_ls_weighting_details 'w=1/[\s^2^(Fo^2^)+(0.0412P)^2^+0.8783P] where P=(Fo^2^+2Fc^2^)/3'
_refine_ls_weighting_scheme calc
_refine_ls_wR_factor_gt 0.0706
_refine_ls_wR_factor_ref 0.0717
_reflns_number_gt 781
_reflns_number_total 864
_reflns_threshold_expression 'I > 2\s(I)'
_cod_data_source_file c6qi00314a2.cif
_cod_data_source_block H3OCo
_cod_depositor_comments
;
The following automatic conversions were performed:

data item '_exptl_absorpt_correction_type' value 'EMPIRICAL' was
changed to 'empirical' in accordance with the
/home/saulius/struct/COD-crude-data/automatic-downloads/DataCite-retrospective/RSC/depositions/lib/dictionaries/cif_core.dic
dictionary named 'cif_core.dic' version 2.4.2 last updated on
2011-04-26.

Automatic conversion script
Id: cif_fix_values 6909 2019-04-08 15:41:33Z antanas 
;
_cod_original_cell_volume 1376.8(4)
_cod_original_sg_symbol_H-M 'I 41/a'
_cod_database_code 4349538

loop_
_symmetry_equiv_pos_as_xyz
'x, y, z'
'-y+3/4, x+1/4, z+1/4'
'-x+1/2, -y, z+1/2'
'y+3/4, -x+3/4, z+3/4'
'x+1/2, y+1/2, z+1/2'
'-y+5/4, x+3/4, z+3/4'
'-x+1, -y+1/2, z+1'
'y+5/4, -x+5/4, z+5/4'
'-x, -y, -z'
'y-3/4, -x-1/4, -z-1/4'
'x-1/2, y, -z-1/2'
'-y-3/4, x-3/4, -z-3/4'
'-x+1/2, -y+1/2, -z+1/2'
'y-1/4, -x+1/4, -z+1/4'
'x, y+1/2, -z'
'-y-1/4, x-1/4, -z-1/4'

loop_
_atom_site_label
_atom_site_type_symbol
_atom_site_fract_x
_atom_site_fract_y
_atom_site_fract_z
_atom_site_U_iso_or_equiv
_atom_site_adp_type
_atom_site_occupancy
_atom_site_calc_flag
Co1 Co 0.5 0.75 0.125 0.02076(14) Uani 1 d
O1 O 0.25565(16) 0.63396(17) 0.11732(4) 0.0279(3) Uani 1 d
O2 O 0.05920(19) 0.5267(2) 0.06104(5) 0.0466(4) Uani 1 d
O3 O 0 0.25 0.125 0.0449(7) Uani 1 d
N1 N 0.5 0.75 0.05907(7) 0.0224(4) Uani 1 d
C1 C 0.3459(2) 0.6838(2) 0.03691(5) 0.0236(3) Uani 1 d
C2 C 0.3407(3) 0.6826(2) -0.01259(6) 0.0292(3) Uani 1 d
H2 H 0.2344 0.6383 -0.029 0.035 Uiso 1 calc
C3 C 0.5 0.75 -0.03708(8) 0.0317(5) Uani 1 d
H3 H 0.5 0.75 -0.0704 0.038 Uiso 1 calc
C4 C 0.2045(2) 0.6107(2) 0.07322(6) 0.0281(3) Uani 1 d
H31 H 0.011(5) 0.338(5) 0.1083(15) 0.028(9) Uiso 0.5 d

loop_
_atom_site_aniso_label
_atom_site_aniso_U_11
_atom_site_aniso_U_22
_atom_site_aniso_U_33
_atom_site_aniso_U_23
_atom_site_aniso_U_13
_atom_site_aniso_U_12
Co1 0.02303(17) 0.02303(17) 0.0162(2) 0 0 0
O1 0.0266(6) 0.0340(6) 0.0229(5) -0.0003(4) 0.0019(4) -0.0053(5)
O2 0.0356(7) 0.0643(9) 0.0400(7) -0.0102(7) -0.0015(6) -0.0214(6)
O3 0.0423(10) 0.0423(10) 0.050(2) 0 0 0
N1 0.0246(8) 0.0234(8) 0.0193(8) 0 0 0.0013(6)
C1 0.0264(7) 0.0210(7) 0.0233(7) -0.0011(5) -0.0022(6) 0.0020(5)
C2 0.0392(9) 0.0251(7) 0.0234(7) -0.0015(6) -0.0081(6) 0.0026(6)
C3 0.0510(14) 0.0260(10) 0.0182(10) 0 0 0.0048(9)
C4 0.0283(8) 0.0286(8) 0.0273(8) -0.0024(6) -0.0001(6) -0.0016(6)

loop_
_atom_type_symbol
_atom_type_description
_atom_type_scat_dispersion_real
_atom_type_scat_dispersion_imag
_atom_type_scat_source
C C 0.0033 0.0016 'International Tables Vol C Tables 4.2.6.8 and 6.1.1.4'
H H 0 0 'International Tables Vol C Tables 4.2.6.8 and 6.1.1.4'
N N 0.0061 0.0033 'International Tables Vol C Tables 4.2.6.8 and 6.1.1.4'
O O 0.0106 0.006 'International Tables Vol C Tables 4.2.6.8 and 6.1.1.4'
Co Co 0.3494 0.9721 'International Tables Vol C Tables 4.2.6.8 and 6.1.1.4'

loop_
_geom_angle_atom_site_label_1
_geom_angle_atom_site_label_2
_geom_angle_atom_site_label_3
_geom_angle
_geom_angle_site_symmetry_1
_geom_angle_site_symmetry_3
N1 Co1 N1 180 . 14_565
N1 Co1 O1 83.57(3) . 7_564
N1 Co1 O1 96.43(3) 14_565 7_564
N1 Co1 O1 96.43(3) . 14_565
N1 Co1 O1 83.57(3) 14_565 14_565
O1 Co1 O1 90.719(7) 7_564 14_565
N1 Co1 O1 96.43(3) . 12_766
N1 Co1 O1 83.57(3) 14_565 12_766
O1 Co1 O1 90.719(7) 7_564 12_766
O1 Co1 O1 167.13(6) 14_565 12_766
N1 Co1 O1 83.57(3) . .
N1 Co1 O1 96.43(3) 14_565 .
O1 Co1 O1 167.13(6) 7_564 .
O1 Co1 O1 90.718(7) 14_565 .
O1 Co1 O1 90.720(7) 12_766 .
C4 O1 Co1 114.23(10) . .
C1 N1 C1 124.64(19) 7_564 .
C1 N1 Co1 117.68(10) 7_564 .
C1 N1 Co1 117.68(10) . .
N1 C1 C2 119.23(15) . .
N1 C1 C4 110.06(14) . .
C2 C1 C4 130.63(14) . .
C1 C2 C3 117.78(16) . .
C2 C3 C2 121.3(2) . 7_564
O2 C4 O1 123.78(15) . .
O2 C4 C1 121.72(15) . .
O1 C4 C1 114.37(13) . .

loop_
_geom_bond_atom_site_label_1
_geom_bond_atom_site_label_2
_geom_bond_distance
_geom_bond_site_symmetry_2
Co1 N1 1.8389(18) .
Co1 N1 1.8390(18) 14_565
Co1 O1 1.9124(11) 7_564
Co1 O1 1.9124(11) 14_565
Co1 O1 1.9124(11) 12_766
Co1 O1 1.9124(11) .
O1 C4 1.2919(19) .
O2 C4 1.227(2) .
N1 C1 1.3304(17) 7_564
N1 C1 1.3305(17) .
C1 C2 1.381(2) .
C1 C4 1.509(2) .
C2 C3 1.394(2) .
C3 C2 1.394(2) 7_564
